data_4500106
loop_
_publ_author_name
'Xie, Jingli'
'Batten, Stuart R.'
'Zou, Yang'
'Ren, Xiaoming'

_publ_section_title
;
 Observation of in Situ Ligand Reactions during the Assembly of
 Crystalline Zn&#x2212;S Clusters
;
_journal_issue 1
_journal_name_full 'Crystal Growth &amp; Design'
_journal_page_first 16
_journal_paper_doi 10.1021/cg100926g
_journal_volume 11
_journal_year 2011
_chemical_formula_sum 'C102 H96 N2 S15 Zn8'
_chemical_formula_weight 2353.67
_chemical_name_systematic
; 
 ? 
;
_space_group_IT_number 14
_symmetry_cell_setting monoclinic
_symmetry_space_group_name_Hall '-P 2yn'
_symmetry_space_group_name_H-M 'P 1 21/n 1'
_atom_sites_solution_hydrogens geom
_atom_sites_solution_primary direct
_atom_sites_solution_secondary difmap
_audit_creation_method SHELXL-97
_cell_angle_alpha 90.00
_cell_angle_beta 101.8940(10)
_cell_angle_gamma 90.00
_cell_formula_units_Z 4
_cell_length_a 25.9261(14)
_cell_length_b 13.2222(7)
_cell_length_c 31.9549(16)
_cell_measurement_reflns_used 24362
_cell_measurement_temperature 130(2)
_cell_measurement_theta_max 27.56
_cell_measurement_theta_min 1.13
_cell_volume 10719.0(10)
_computing_cell_refinement 'SMART (Siemens, 1996)'
_computing_data_collection 'SMART (Siemens, 1996)'
_computing_data_reduction SAINT
_computing_molecular_graphics SHELXTL
_computing_publication_material
;
SHELXTL, PARST (Nardelli, 1995) and PLATON (Spek, 1990)
;
_computing_structure_refinement 'SHELXL-97 (Sheldrick, 1997)'
_computing_structure_solution 'SHELXS-97 (Sheldrick, 1990)'
_diffrn_ambient_temperature 130(2)
_diffrn_measured_fraction_theta_full 0.984
_diffrn_measured_fraction_theta_max 0.984
_diffrn_measurement_device_type 'CCD area detector'
_diffrn_measurement_method '\w scans'
_diffrn_radiation_monochromator graphite
_diffrn_radiation_source 'fine-focus sealed tube'
_diffrn_radiation_type MoK\a
_diffrn_radiation_wavelength 0.71073
_diffrn_reflns_av_R_equivalents 0.0557
_diffrn_reflns_av_sigmaI/netI 0.0796
_diffrn_reflns_limit_h_max 32
_diffrn_reflns_limit_h_min -33
_diffrn_reflns_limit_k_max 17
_diffrn_reflns_limit_k_min -17
_diffrn_reflns_limit_l_max 28
_diffrn_reflns_limit_l_min -41
_diffrn_reflns_number 66256
_diffrn_reflns_theta_full 27.56
_diffrn_reflns_theta_max 27.56
_diffrn_reflns_theta_min 1.13
_exptl_absorpt_coefficient_mu 2.095
_exptl_absorpt_correction_T_max 0.720
_exptl_absorpt_correction_T_min 0.458
_exptl_absorpt_correction_type empirical
_exptl_absorpt_process_details 'SADABS (Sheldrick, 1996)'
_exptl_crystal_colour colorless
_exptl_crystal_density_diffrn 1.458
_exptl_crystal_density_method 'not measured'
_exptl_crystal_description block
_exptl_crystal_F_000 4808
_exptl_crystal_size_max 0.40
_exptl_crystal_size_mid 0.32
_exptl_crystal_size_min 0.16
_refine_diff_density_max 0.692
_refine_diff_density_min -0.508
_refine_diff_density_rms 0.078
_refine_ls_extinction_method none
_refine_ls_goodness_of_fit_ref 1.060
_refine_ls_hydrogen_treatment constr
_refine_ls_matrix_type full
_refine_ls_number_parameters 1119
_refine_ls_number_reflns 24362
_refine_ls_number_restraints 1
_refine_ls_restrained_S_all 1.062
_refine_ls_R_factor_all 0.1022
_refine_ls_R_factor_gt 0.0481
_refine_ls_shift/su_max 0.001
_refine_ls_shift/su_mean 0.000
_refine_ls_structure_factor_coef Fsqd
_refine_ls_weighting_details 'calc w=1/[\s^2^(Fo^2^)+(0.0267P)^2^+0.0000P] where P=(Fo^2^+2Fc^2^)/3'
_refine_ls_weighting_scheme calc
_refine_ls_wR_factor_gt 0.0839
_refine_ls_wR_factor_ref 0.0951
_reflns_number_gt 14397
_reflns_number_total 24362
_reflns_threshold_expression >2sigma(I)
_cod_data_source_file cg100926g_si_003.cif
_cod_data_source_block 5
_cod_depositor_comments
;
The following automatic conversions were performed:

'_symmetry_cell_setting' value 'Monoclinic' changed to 'monoclinic'
according to /home/saulius/struct/CIF-dictionaries/cif_core.dic
dictionary named 'cif_core.dic' version 2.4.1 from 2010-06-29.

Automatic conversion script
Id: cif_fix_values 1715 2011-07-08 13:25:40Z adriana 
;
_cod_original_sg_symbol_H-M P2(1)/n
_cod_database_code 4500106

loop_
_symmetry_equiv_pos_as_xyz
'x, y, z'
'-x+1/2, y+1/2, -z+1/2'
'-x, -y, -z'
'x-1/2, -y-1/2, z-1/2'

loop_
_atom_site_label
_atom_site_type_symbol
_atom_site_fract_x
_atom_site_fract_y
_atom_site_fract_z
_atom_site_U_iso_or_equiv
_atom_site_adp_type
_atom_site_occupancy
_atom_site_symmetry_multiplicity
_atom_site_calc_flag
_atom_site_refinement_flags
Zn1 Zn -0.068555(18) 0.05608(3) 0.195284(14) 0.04380(12) Uani 1 1 d .
Zn2 Zn -0.056230(17) 0.32689(3) 0.234775(13) 0.03979(11) Uani 1 1 d .
Zn3 Zn -0.018187(17) 0.11193(3) 0.315167(13) 0.03845(11) Uani 1 1 d .
Zn4 Zn 0.068264(17) 0.16853(3) 0.237842(13) 0.04070(11) Uani 1 1 d .
Zn5 Zn 0.066191(17) 0.35204(3) 0.328768(13) 0.03867(11) Uani 1 1 d .
Zn6 Zn 0.132681(18) 0.09944(3) 0.354110(14) 0.04441(12) Uani 1 1 d .
Zn7 Zn -0.067058(18) 0.35506(3) 0.347195(14) 0.04464(12) Uani 1 1 d .
Zn8 Zn 0.063775(18) 0.45029(3) 0.222203(14) 0.04489(12) Uani 1 1 d .
S1 S -0.12061(5) -0.06239(9) 0.15609(4) 0.0718(4) Uani 1 1 d .
S2 S -0.08256(4) 0.22837(7) 0.17384(3) 0.0413(2) Uani 1 1 d .
S3 S -0.08750(4) 0.04088(7) 0.26554(3) 0.0389(2) Uani 1 1 d .
S4 S 0.02478(4) 0.02745(7) 0.20369(3) 0.0443(2) Uani 1 1 d .
S5 S -0.02448(4) 0.49077(7) 0.22338(3) 0.0434(2) Uani 1 1 d .
S6 S -0.11844(4) 0.31969(7) 0.27919(3) 0.0450(2) Uani 1 1 d .
S7 S -0.03786(4) 0.19621(7) 0.37583(3) 0.0436(2) Uani 1 1 d .
S8 S 0.05275(4) 0.00250(7) 0.33718(3) 0.0420(2) Uani 1 1 d .
S9 S 0.14919(4) 0.14234(7) 0.28422(3) 0.0456(2) Uani 1 1 d .
S10 S 0.06142(4) 0.29718(7) 0.18576(3) 0.0445(2) Uani 1 1 d .
S11 S 0.11960(4) 0.43887(7) 0.28957(3) 0.0414(2) Uani 1 1 d .
S12 S 0.00447(4) 0.46393(7) 0.34866(3) 0.0433(2) Uani 1 1 d .
S13 S 0.11226(4) 0.25363(7) 0.38452(3) 0.0423(2) Uani 1 1 d .
S14 S 0.20227(5) 0.00904(10) 0.38840(4) 0.0834(4) Uani 1 1 d .
S15 S 0.01418(3) 0.24466(6) 0.27954(3) 0.0336(2) Uani 1 1 d .
N1 N -0.11683(13) 0.4283(3) 0.37951(10) 0.0521(9) Uani 1 1 d .
N2 N 0.09800(15) 0.5555(2) 0.18941(11) 0.0540(9) Uani 1 1 d .
C1 C -0.11881(18) -0.0262(4) 0.10317(14) 0.0646(12) Uani 1 1 d .
C2 C -0.0922(2) -0.0854(4) 0.07908(17) 0.0999(19) Uani 1 1 d .
H2A H -0.0748 -0.1449 0.0914 0.120 Uiso 1 1 calc R
C3 C -0.0901(3) -0.0603(6) 0.0378(2) 0.135(3) Uani 1 1 d .
H3A H -0.0728 -0.1038 0.0214 0.162 Uiso 1 1 calc R
C4 C -0.1130(3) 0.0277(6) 0.02025(19) 0.124(2) Uani 1 1 d .
H4A H -0.1097 0.0474 -0.0077 0.149 Uiso 1 1 calc R
C5 C -0.1406(3) 0.0870(5) 0.0432(2) 0.115(2) Uani 1 1 d .
H5A H -0.1577 0.1466 0.0308 0.138 Uiso 1 1 calc R
C6 C -0.1436(2) 0.0599(4) 0.08464(17) 0.0817(15) Uani 1 1 d .
H6A H -0.1629 0.1011 0.1004 0.098 Uiso 1 1 calc R
C7 C -0.15149(15) 0.2558(3) 0.16401(12) 0.0429(9) Uani 1 1 d .
C8 C -0.18741(18) 0.1986(3) 0.17948(15) 0.0691(13) Uani 1 1 d .
H8A H -0.1761 0.1406 0.1964 0.083 Uiso 1 1 calc R
C9 C -0.2405(2) 0.2252(4) 0.17048(17) 0.0864(16) Uani 1 1 d .
H9A H -0.2653 0.1843 0.1809 0.104 Uiso 1 1 calc R
C10 C -0.2572(2) 0.3088(4) 0.14696(16) 0.0807(15) Uani 1 1 d .
H10A H -0.2933 0.3276 0.1415 0.097 Uiso 1 1 calc R
C11 C -0.2220(2) 0.3648(4) 0.13152(18) 0.0930(18) Uani 1 1 d .
H11A H -0.2337 0.4229 0.1147 0.112 Uiso 1 1 calc R
C12 C -0.1695(2) 0.3393(4) 0.13963(15) 0.0780(15) Uani 1 1 d .
H12A H -0.1453 0.3797 0.1283 0.094 Uiso 1 1 calc R
C13 C -0.08405(15) -0.0924(3) 0.27660(12) 0.0411(9) Uani 1 1 d .
C14 C -0.11852(17) -0.1330(3) 0.29959(15) 0.0658(13) Uani 1 1 d .
H14A H -0.1434 -0.0909 0.3092 0.079 Uiso 1 1 calc R
C15 C -0.1167(2) -0.2361(4) 0.30860(17) 0.0850(16) Uani 1 1 d .
H15A H -0.1403 -0.2643 0.3245 0.102 Uiso 1 1 calc R
C16 C -0.0808(2) -0.2973(3) 0.29463(16) 0.0750(14) Uani 1 1 d .
H16A H -0.0794 -0.3675 0.3010 0.090 Uiso 1 1 calc R
C17 C -0.04747(19) -0.2564(3) 0.27181(15) 0.0655(12) Uani 1 1 d .
H17A H -0.0232 -0.2991 0.2616 0.079 Uiso 1 1 calc R
C18 C -0.04784(16) -0.1534(3) 0.26287(13) 0.0520(11) Uani 1 1 d .
H18A H -0.0235 -0.1255 0.2475 0.062 Uiso 1 1 calc R
C19 C 0.04636(17) 0.0439(3) 0.15431(13) 0.0492(10) Uani 1 1 d .
C20 C 0.0138(2) 0.0740(4) 0.11755(16) 0.0785(15) Uani 1 1 d .
H20A H -0.0225 0.0851 0.1170 0.094 Uiso 1 1 calc R
C21 C 0.0336(3) 0.0884(5) 0.08082(17) 0.106(2) Uani 1 1 d .
H21A H 0.0106 0.1077 0.0549 0.127 Uiso 1 1 calc R
C22 C 0.0860(3) 0.0749(5) 0.08182(18) 0.101(2) Uani 1 1 d .
H22A H 0.0994 0.0853 0.0566 0.121 Uiso 1 1 calc R
C23 C 0.1192(2) 0.0469(4) 0.11858(19) 0.0886(17) Uani 1 1 d .
H23A H 0.1558 0.0391 0.1194 0.106 Uiso 1 1 calc R
C24 C 0.09908(19) 0.0298(3) 0.15462(15) 0.0717(14) Uani 1 1 d .
H24A H 0.1220 0.0080 0.1802 0.086 Uiso 1 1 calc R
C25 C -0.05539(15) 0.5256(3) 0.16982(13) 0.0473(10) Uani 1 1 d .
C26 C -0.08874(19) 0.6092(3) 0.16479(15) 0.0731(14) Uani 1 1 d .
H26A H -0.0943 0.6460 0.1890 0.088 Uiso 1 1 calc R
C27 C -0.1138(2) 0.6380(4) 0.1240(2) 0.103(2) Uani 1 1 d .
H27A H -0.1363 0.6953 0.1203 0.124 Uiso 1 1 calc R
C28 C -0.1065(3) 0.5851(5) 0.08882(18) 0.102(2) Uani 1 1 d .
H28A H -0.1242 0.6050 0.0610 0.123 Uiso 1 1 calc R
C29 C -0.0734(2) 0.5029(4) 0.09423(16) 0.0819(15) Uani 1 1 d .
H29A H -0.0679 0.4663 0.0699 0.098 Uiso 1 1 calc R
C30 C -0.04795(17) 0.4727(3) 0.13473(13) 0.0566(11) Uani 1 1 d .
H30A H -0.0254 0.4154 0.1382 0.068 Uiso 1 1 calc R
C31 C -0.17011(15) 0.4105(3) 0.26603(12) 0.0498(10) Uani 1 1 d .
C32 C -0.21700(18) 0.3919(4) 0.27829(15) 0.0741(14) Uani 1 1 d .
H32A H -0.2213 0.3319 0.2936 0.089 Uiso 1 1 calc R
C33 C -0.2582(2) 0.4609(5) 0.26833(17) 0.0907(18) Uani 1 1 d .
H33A H -0.2901 0.4488 0.2777 0.109 Uiso 1 1 calc R
C34 C -0.2531(2) 0.5452(5) 0.24541(17) 0.0868(17) Uani 1 1 d .
H34A H -0.2818 0.5910 0.2380 0.104 Uiso 1 1 calc R
C35 C -0.2075(2) 0.5636(4) 0.23319(18) 0.0979(18) Uani 1 1 d .
H35A H -0.2036 0.6232 0.2175 0.118 Uiso 1 1 calc R
C36 C -0.16584(18) 0.4958(4) 0.24345(15) 0.0722(14) Uani 1 1 d .
H36A H -0.1338 0.5094 0.2345 0.087 Uiso 1 1 calc R
C37 C -0.09451(17) 0.1418(3) 0.39072(13) 0.0492(10) Uani 1 1 d .
C38 C -0.0940(2) 0.1329(5) 0.43326(16) 0.1003(19) Uani 1 1 d .
H38A H -0.0636 0.1525 0.4538 0.120 Uiso 1 1 calc R
C39 C -0.1382(3) 0.0950(6) 0.44666(19) 0.126(3) Uani 1 1 d .
H39A H -0.1378 0.0894 0.4764 0.151 Uiso 1 1 calc R
C40 C -0.1813(2) 0.0663(5) 0.4180(2) 0.103(2) Uani 1 1 d .
H40A H -0.2109 0.0392 0.4275 0.124 Uiso 1 1 calc R
C41 C -0.1825(2) 0.0762(4) 0.37537(17) 0.0835(16) Uani 1 1 d .
H41A H -0.2131 0.0573 0.3550 0.100 Uiso 1 1 calc R
C42 C -0.13887(19) 0.1138(3) 0.36204(15) 0.0665(13) Uani 1 1 d .
H42A H -0.1397 0.1203 0.3323 0.080 Uiso 1 1 calc R
C43 C 0.03638(16) -0.0487(3) 0.38412(12) 0.0466(10) Uani 1 1 d .
C44 C 0.0049(2) -0.1287(4) 0.38068(16) 0.0974(19) Uani 1 1 d .
H44A H -0.0069 -0.1593 0.3535 0.117 Uiso 1 1 calc R
C45 C -0.0112(2) -0.1688(5) 0.4166(2) 0.107(2) Uiso 1 1 d .
H45A H -0.0341 -0.2257 0.4132 0.129 Uiso 1 1 calc R
C46 C 0.0043(3) -0.1302(4) 0.45422(18) 0.105(2) Uani 1 1 d .
H46A H -0.0045 -0.1616 0.4786 0.126 Uiso 1 1 calc R
C47 C 0.0338(3) -0.0427(5) 0.45844(17) 0.107(2) Uani 1 1 d .
H47A H 0.0433 -0.0099 0.4854 0.129 Uiso 1 1 calc R
C48 C 0.0500(2) -0.0022(4) 0.42198(16) 0.0909(17) Uani 1 1 d .
H48A H 0.0704 0.0580 0.4245 0.109 Uiso 1 1 calc R
C49 C 0.17677(15) 0.0324(3) 0.26387(12) 0.0456(10) Uani 1 1 d .
C50 C 0.21749(16) 0.0462(3) 0.24258(13) 0.0595(12) Uani 1 1 d .
H50A H 0.2312 0.1119 0.2397 0.071 Uiso 1 1 calc R
C51 C 0.23831(18) -0.0378(4) 0.22529(14) 0.0737(14) Uani 1 1 d .
H51A H 0.2663 -0.0290 0.2106 0.088 Uiso 1 1 calc R
C52 C 0.2188(2) -0.1320(4) 0.22932(15) 0.0795(16) Uani 1 1 d .
H52A H 0.2333 -0.1887 0.2175 0.095 Uiso 1 1 calc R
C53 C 0.1785(2) -0.1452(4) 0.25035(15) 0.0790(15) Uani 1 1 d .
H53A H 0.1647 -0.2109 0.2531 0.095 Uiso 1 1 calc R
C54 C 0.15776(18) -0.0623(3) 0.26767(13) 0.0621(12) Uani 1 1 d .
H54A H 0.1298 -0.0717 0.2824 0.074 Uiso 1 1 calc R
C55 C 0.11458(17) 0.3040(3) 0.15838(13) 0.0470(10) Uani 1 1 d .
C56 C 0.1035(2) 0.3328(4) 0.11618(15) 0.0790(15) Uani 1 1 d .
H56A H 0.0683 0.3470 0.1021 0.095 Uiso 1 1 calc R
C57 C 0.1445(3) 0.3411(5) 0.09422(18) 0.106(2) Uani 1 1 d .
H57A H 0.1372 0.3595 0.0649 0.127 Uiso 1 1 calc R
C58 C 0.1950(2) 0.3229(4) 0.1148(2) 0.0939(19) Uani 1 1 d .
H58A H 0.2228 0.3304 0.0998 0.113 Uiso 1 1 calc R
C59 C 0.2059(2) 0.2945(4) 0.15598(19) 0.0899(17) Uani 1 1 d .
H59A H 0.2413 0.2810 0.1698 0.108 Uiso 1 1 calc R
C60 C 0.16570(19) 0.2847(3) 0.17846(15) 0.0673(13) Uani 1 1 d .
H60A H 0.1736 0.2648 0.2076 0.081 Uiso 1 1 calc R
C61 C 0.12548(15) 0.5622(3) 0.31339(12) 0.0429(9) Uani 1 1 d .
C62 C 0.16538(18) 0.5789(3) 0.34805(14) 0.0620(12) Uani 1 1 d .
H62A H 0.1891 0.5258 0.3588 0.074 Uiso 1 1 calc R
C63 C 0.1712(2) 0.6737(4) 0.36756(16) 0.0770(15) Uani 1 1 d .
H63A H 0.1988 0.6852 0.3917 0.092 Uiso 1 1 calc R
C64 C 0.1368(2) 0.7506(3) 0.35176(17) 0.0751(15) Uani 1 1 d .
H64A H 0.1409 0.8154 0.3648 0.090 Uiso 1 1 calc R
C65 C 0.0972(2) 0.7336(3) 0.31745(16) 0.0690(13) Uani 1 1 d .
H65A H 0.0732 0.7863 0.3066 0.083 Uiso 1 1 calc R
C66 C 0.09170(17) 0.6397(3) 0.29840(14) 0.0571(11) Uani 1 1 d .
H66A H 0.0639 0.6285 0.2744 0.068 Uiso 1 1 calc R
C67 C 0.03200(16) 0.4935(3) 0.40349(13) 0.0485(10) Uani 1 1 d .
C68 C 0.02917(17) 0.4290(3) 0.43658(14) 0.0635(12) Uani 1 1 d .
H68A H 0.0116 0.3658 0.4310 0.076 Uiso 1 1 calc R
C69 C 0.0520(2) 0.4563(4) 0.47816(15) 0.0816(15) Uani 1 1 d .
H69A H 0.0502 0.4114 0.5010 0.098 Uiso 1 1 calc R
C70 C 0.0769(2) 0.5469(5) 0.48656(19) 0.0988(19) Uani 1 1 d .
H70A H 0.0921 0.5656 0.5151 0.119 Uiso 1 1 calc R
C71 C 0.0796(2) 0.6100(5) 0.4537(2) 0.103(2) Uani 1 1 d .
H71A H 0.0974 0.6729 0.4594 0.124 Uiso 1 1 calc R
C72 C 0.0571(2) 0.5847(4) 0.41192(16) 0.0774(15) Uani 1 1 d .
H72A H 0.0590 0.6302 0.3893 0.093 Uiso 1 1 calc R
C73 C 0.17325(15) 0.3200(3) 0.40137(12) 0.0460(10) Uani 1 1 d .
C74 C 0.1790(2) 0.3781(4) 0.43760(15) 0.0830(16) Uani 1 1 d .
H74A H 0.1514 0.3829 0.4530 0.100 Uiso 1 1 calc R
C75 C 0.2266(3) 0.4304(5) 0.45146(18) 0.107(2) Uani 1 1 d .
H75A H 0.2316 0.4693 0.4770 0.129 Uiso 1 1 calc R
C76 C 0.2655(2) 0.4263(4) 0.42914(19) 0.0915(17) Uani 1 1 d .
H76A H 0.2972 0.4633 0.4385 0.110 Uiso 1 1 calc R
C77 C 0.25906(19) 0.3693(4) 0.39356(17) 0.0741(14) Uani 1 1 d .
H77A H 0.2865 0.3660 0.3780 0.089 Uiso 1 1 calc R
C78 C 0.21336(17) 0.3159(3) 0.37934(14) 0.0586(11) Uani 1 1 d .
H78A H 0.2095 0.2761 0.3542 0.070 Uiso 1 1 calc R
C79 C 0.2275(2) 0.0665(4) 0.43707(17) 0.0747(14) Uani 1 1 d .
C80 C 0.1978(3) 0.0965(4) 0.4653(2) 0.1028(19) Uani 1 1 d .
H80A H 0.1608 0.0867 0.4578 0.123 Uiso 1 1 calc R
C81 C 0.2198(4) 0.1430(6) 0.5066(2) 0.145(3) Uani 1 1 d .
H81A H 0.1992 0.1655 0.5262 0.174 Uiso 1 1 calc R
C82 C 0.2728(4) 0.1504(6) 0.5137(3) 0.153(3) Uiso 1 1 d .
H82A H 0.2891 0.1815 0.5399 0.183 Uiso 1 1 calc R
C83 C 0.3046(4) 0.1206(6) 0.4894(3) 0.169(3) Uiso 1 1 d .
H83A H 0.3417 0.1266 0.4985 0.203 Uiso 1 1 calc R
C84 C 0.2813(3) 0.0784(5) 0.4486(2) 0.132(3) Uani 1 1 d .
H84A H 0.3030 0.0585 0.4295 0.158 Uiso 1 1 calc R
C85 C -0.15830(17) 0.3802(4) 0.38864(13) 0.0615(12) Uani 1 1 d .
H85A H -0.1611 0.3095 0.3832 0.074 Uiso 1 1 calc R
C86 C -0.1972(2) 0.4253(5) 0.40533(16) 0.0765(15) Uani 1 1 d .
C87 C -0.1917(2) 0.5266(5) 0.41302(19) 0.106(2) Uani 1 1 d .
H87A H -0.2177 0.5617 0.4244 0.128 Uiso 1 1 calc R
C88 C -0.1490(3) 0.5792(4) 0.40451(19) 0.106(2) Uani 1 1 d .
H88A H -0.1449 0.6495 0.4104 0.127 Uiso 1 1 calc R
C89 C -0.1128(2) 0.5268(4) 0.38736(15) 0.0742(15) Uani 1 1 d .
H89A H -0.0836 0.5623 0.3808 0.089 Uiso 1 1 calc R
C90 C -0.2417(2) 0.3640(5) 0.4147(2) 0.118(2) Uani 1 1 d .
H90A H -0.2473 0.3042 0.3956 0.142 Uiso 1 1 calc R
H90B H -0.2744 0.4049 0.4088 0.142 Uiso 1 1 calc R
C91 C -0.2308(3) 0.3300(5) 0.4600(2) 0.143(3) Uani 1 1 d .
H91A H -0.2278 0.3895 0.4792 0.171 Uiso 1 1 calc R
H91B H -0.1970 0.2926 0.4666 0.171 Uiso 1 1 calc R
C92 C -0.2755(4) 0.2616(8) 0.4678(3) 0.222(5) Uani 1 1 d .
H92A H -0.3087 0.3006 0.4638 0.266 Uiso 1 1 calc R
H92B H -0.2806 0.2051 0.4470 0.266 Uiso 1 1 calc R
C93 C -0.2630(5) 0.2244(9) 0.5085(4) 0.274(6) Uiso 1 1 d .
H93A H -0.2915 0.1802 0.5136 0.411 Uiso 1 1 calc R
H93B H -0.2585 0.2806 0.5289 0.411 Uiso 1 1 calc R
H93C H -0.2302 0.1856 0.5122 0.411 Uiso 1 1 calc R
C94 C 0.0711(2) 0.6269(3) 0.16468(15) 0.0668(13) Uani 1 1 d .
H94A H 0.0347 0.6343 0.1651 0.080 Uiso 1 1 calc R
C95 C 0.0921(3) 0.6903(4) 0.13869(17) 0.0828(16) Uani 1 1 d .
C96 C 0.1445(3) 0.6747(4) 0.13842(17) 0.0934(19) Uani 1 1 d .
H96A H 0.1609 0.7150 0.1203 0.112 Uiso 1 1 calc R
C97 C 0.1738(2) 0.6023(4) 0.16372(17) 0.0834(16) Uani 1 1 d .
H97A H 0.2100 0.5926 0.1636 0.100 Uiso 1 1 calc R
C98 C 0.14873(19) 0.5444(3) 0.18927(14) 0.0640(12) Uani 1 1 d .
H98A H 0.1685 0.4949 0.2074 0.077 Uiso 1 1 calc R
C99 C 0.0573(3) 0.7696(5) 0.1113(2) 0.146(3) Uani 1 1 d .
H99A H 0.0222 0.7686 0.1189 0.175 Uiso 1 1 calc R
H99B H 0.0728 0.8371 0.1189 0.175 Uiso 1 1 calc R
C100 C 0.0500(5) 0.7574(9) 0.0654(4) 0.257(7) Uiso 1 1 d D
H10B H 0.0260 0.8121 0.0523 0.308 Uiso 1 1 calc R
H10C H 0.0845 0.7709 0.0579 0.308 Uiso 1 1 calc R
C101 C 0.0326(6) 0.6758(8) 0.0466(4) 0.278(7) Uani 1 1 d D
H10G H 0.0056 0.6491 0.0615 0.333 Uiso 1 1 calc R
H10H H 0.0621 0.6269 0.0516 0.333 Uiso 1 1 calc R
C102 C 0.0098(6) 0.6729(9) 0.0014(3) 0.312(8) Uani 1 1 d .
H10D H 0.0054 0.6024 -0.0082 0.467 Uiso 1 1 calc R
H10E H 0.0332 0.7078 -0.0144 0.467 Uiso 1 1 calc R
H10F H -0.0246 0.7065 -0.0040 0.467 Uiso 1 1 calc R

loop_
_atom_site_aniso_label
_atom_site_aniso_U_11
_atom_site_aniso_U_22
_atom_site_aniso_U_33
_atom_site_aniso_U_23
_atom_site_aniso_U_13
_atom_site_aniso_U_12
Zn1 0.0453(3) 0.0407(3) 0.0435(3) -0.0038(2) 0.0047(2) -0.0009(2)
Zn2 0.0384(3) 0.0382(2) 0.0416(3) -0.00007(19) 0.0056(2) 0.0025(2)
Zn3 0.0375(3) 0.0353(2) 0.0420(3) 0.00097(19) 0.00703(19) -0.0011(2)
Zn4 0.0404(3) 0.0396(2) 0.0433(3) -0.00383(19) 0.0114(2) 0.0021(2)
Zn5 0.0373(3) 0.0355(2) 0.0430(3) -0.00384(19) 0.00811(19) -0.0015(2)
Zn6 0.0403(3) 0.0436(3) 0.0476(3) -0.0031(2) 0.0049(2) 0.0031(2)
Zn7 0.0412(3) 0.0471(3) 0.0469(3) -0.0028(2) 0.0120(2) 0.0028(2)
Zn8 0.0454(3) 0.0407(3) 0.0499(3) 0.0019(2) 0.0131(2) -0.0013(2)
S1 0.0828(10) 0.0656(8) 0.0613(8) -0.0133(6) 0.0018(6) -0.0263(7)
S2 0.0402(6) 0.0405(5) 0.0414(6) -0.0011(4) 0.0045(4) 0.0039(5)
S3 0.0387(6) 0.0334(5) 0.0432(6) -0.0006(4) 0.0051(4) -0.0012(4)
S4 0.0449(6) 0.0397(5) 0.0487(6) -0.0058(4) 0.0109(5) -0.0006(5)
S5 0.0426(6) 0.0364(5) 0.0508(6) 0.0012(4) 0.0083(5) 0.0034(5)
S6 0.0381(6) 0.0511(6) 0.0459(6) -0.0018(5) 0.0090(5) 0.0035(5)
S7 0.0452(6) 0.0427(6) 0.0433(6) -0.0005(4) 0.0100(5) -0.0010(5)
S8 0.0401(6) 0.0382(5) 0.0466(6) 0.0014(4) 0.0064(4) 0.0021(5)
S9 0.0405(6) 0.0501(6) 0.0466(6) -0.0040(5) 0.0099(5) 0.0039(5)
S10 0.0456(6) 0.0420(6) 0.0490(6) 0.0002(4) 0.0169(5) 0.0007(5)
S11 0.0378(6) 0.0369(5) 0.0507(6) -0.0022(4) 0.0118(5) -0.0021(4)
S12 0.0433(6) 0.0387(5) 0.0489(6) -0.0050(4) 0.0120(5) 0.0016(5)
S13 0.0416(6) 0.0407(5) 0.0434(6) -0.0030(4) 0.0064(4) -0.0002(5)
S14 0.0670(9) 0.0718(9) 0.0942(10) -0.0133(7) -0.0232(7) 0.0250(7)
S15 0.0321(5) 0.0316(5) 0.0370(5) -0.0015(4) 0.0070(4) 0.0009(4)
N1 0.049(2) 0.060(2) 0.049(2) -0.0029(17) 0.0128(17) 0.0138(19)
N2 0.059(3) 0.047(2) 0.058(2) 0.0029(17) 0.0166(19) -0.0054(19)
C1 0.061(3) 0.069(3) 0.055(3) -0.021(2) -0.007(2) -0.004(3)
C2 0.131(5) 0.109(5) 0.052(4) -0.015(3) 0.002(3) 0.035(4)
C3 0.180(8) 0.149(7) 0.071(5) -0.015(4) 0.014(4) 0.068(6)
C4 0.166(7) 0.140(6) 0.059(4) -0.009(4) 0.009(4) 0.015(6)
C5 0.162(7) 0.094(5) 0.070(5) 0.001(4) -0.018(4) 0.022(4)
C6 0.090(4) 0.083(4) 0.064(4) -0.024(3) -0.004(3) 0.003(3)
C7 0.040(2) 0.045(2) 0.043(2) -0.0049(18) 0.0062(18) 0.003(2)
C8 0.048(3) 0.070(3) 0.088(4) 0.029(3) 0.010(3) 0.010(3)
C9 0.045(3) 0.102(4) 0.111(4) 0.034(3) 0.014(3) 0.002(3)
C10 0.047(3) 0.103(4) 0.087(4) 0.016(3) 0.003(3) 0.027(3)
C11 0.066(4) 0.092(4) 0.120(5) 0.044(3) 0.016(3) 0.029(3)
C12 0.058(4) 0.078(4) 0.099(4) 0.033(3) 0.017(3) 0.012(3)
C13 0.037(2) 0.033(2) 0.049(2) -0.0026(17) -0.0015(18) -0.0019(18)
C14 0.056(3) 0.044(3) 0.105(4) 0.014(2) 0.034(3) 0.001(2)
C15 0.080(4) 0.059(3) 0.126(5) 0.028(3) 0.043(3) -0.003(3)
C16 0.077(4) 0.035(3) 0.108(4) 0.013(3) 0.007(3) 0.000(3)
C17 0.064(3) 0.048(3) 0.080(3) -0.012(2) 0.003(3) 0.007(2)
C18 0.052(3) 0.041(2) 0.065(3) -0.002(2) 0.014(2) 0.001(2)
C19 0.053(3) 0.044(2) 0.052(3) -0.0133(19) 0.012(2) 0.001(2)
C20 0.074(4) 0.100(4) 0.060(4) -0.006(3) 0.011(3) 0.011(3)
C21 0.118(6) 0.144(6) 0.054(4) 0.002(3) 0.013(4) 0.017(5)
C22 0.131(6) 0.127(5) 0.058(4) -0.009(3) 0.047(4) 0.004(5)
C23 0.087(4) 0.109(4) 0.081(4) -0.021(3) 0.045(4) 0.004(4)
C24 0.069(4) 0.089(4) 0.063(3) -0.010(3) 0.026(3) 0.013(3)
C25 0.044(3) 0.041(2) 0.056(3) 0.0102(19) 0.007(2) 0.001(2)
C26 0.080(4) 0.066(3) 0.069(3) 0.013(3) 0.006(3) 0.022(3)
C27 0.115(5) 0.089(4) 0.097(5) 0.038(4) 0.002(4) 0.042(4)
C28 0.130(6) 0.102(5) 0.066(4) 0.033(3) 0.002(4) 0.025(4)
C29 0.098(5) 0.090(4) 0.059(4) 0.002(3) 0.017(3) -0.002(3)
C30 0.067(3) 0.054(3) 0.048(3) 0.010(2) 0.011(2) 0.001(2)
C31 0.038(3) 0.065(3) 0.047(3) -0.010(2) 0.0077(19) 0.006(2)
C32 0.046(3) 0.100(4) 0.079(4) 0.002(3) 0.019(3) 0.009(3)
C33 0.045(3) 0.140(6) 0.089(4) -0.012(4) 0.018(3) 0.016(4)
C34 0.058(4) 0.116(5) 0.079(4) -0.021(3) -0.003(3) 0.038(4)
C35 0.071(4) 0.089(4) 0.132(5) 0.018(3) 0.018(4) 0.034(3)
C36 0.048(3) 0.070(3) 0.102(4) 0.011(3) 0.021(3) 0.015(3)
C37 0.057(3) 0.051(2) 0.042(3) 0.0035(19) 0.016(2) -0.002(2)
C38 0.072(4) 0.169(6) 0.060(4) 0.028(3) 0.013(3) -0.028(4)
C39 0.104(6) 0.216(8) 0.064(4) 0.025(4) 0.030(4) -0.036(5)
C40 0.088(5) 0.137(5) 0.095(5) 0.013(4) 0.043(4) -0.041(4)
C41 0.072(4) 0.099(4) 0.085(4) -0.018(3) 0.028(3) -0.041(3)
C42 0.069(3) 0.077(3) 0.060(3) -0.017(2) 0.028(3) -0.025(3)
C43 0.052(3) 0.042(2) 0.042(3) -0.0004(19) 0.0024(19) 0.000(2)
C44 0.120(5) 0.113(5) 0.058(3) 0.015(3) 0.014(3) -0.043(4)
C46 0.148(6) 0.095(4) 0.081(4) 0.015(3) 0.047(4) -0.041(4)
C47 0.136(6) 0.129(5) 0.057(4) 0.012(4) 0.019(3) -0.002(5)
C48 0.096(4) 0.105(4) 0.068(4) 0.016(3) 0.008(3) -0.027(3)
C49 0.041(3) 0.052(3) 0.042(2) -0.0004(19) 0.0062(19) 0.014(2)
C50 0.042(3) 0.073(3) 0.064(3) -0.007(2) 0.014(2) 0.006(2)
C51 0.051(3) 0.107(4) 0.068(3) -0.003(3) 0.024(3) 0.024(3)
C52 0.087(4) 0.079(4) 0.074(4) -0.009(3) 0.018(3) 0.042(3)
C53 0.105(5) 0.058(3) 0.081(4) -0.001(3) 0.036(3) 0.018(3)
C54 0.072(3) 0.056(3) 0.064(3) 0.002(2) 0.027(2) 0.014(3)
C55 0.052(3) 0.045(2) 0.046(3) -0.0032(19) 0.015(2) -0.006(2)
C56 0.068(4) 0.115(4) 0.057(3) 0.007(3) 0.022(3) -0.007(3)
C57 0.107(5) 0.160(6) 0.060(4) -0.001(4) 0.041(4) -0.028(5)
C58 0.081(5) 0.122(5) 0.093(5) -0.014(4) 0.052(4) -0.030(4)
C59 0.057(4) 0.128(5) 0.091(4) -0.007(4) 0.030(3) -0.004(3)
C60 0.059(3) 0.085(3) 0.063(3) 0.001(3) 0.022(3) 0.001(3)
C61 0.038(2) 0.038(2) 0.054(3) -0.0039(18) 0.0125(19) -0.0074(19)
C62 0.062(3) 0.046(3) 0.075(3) -0.007(2) 0.007(2) -0.003(2)
C63 0.076(4) 0.067(3) 0.082(4) -0.022(3) 0.001(3) -0.025(3)
C64 0.092(4) 0.043(3) 0.095(4) -0.017(3) 0.032(3) -0.018(3)
C65 0.077(4) 0.040(3) 0.092(4) -0.005(2) 0.019(3) -0.002(3)
C66 0.058(3) 0.040(2) 0.071(3) -0.003(2) 0.008(2) -0.002(2)
C67 0.044(3) 0.052(3) 0.050(3) -0.013(2) 0.010(2) 0.007(2)
C68 0.067(3) 0.072(3) 0.051(3) -0.009(2) 0.011(2) -0.007(3)
C69 0.090(4) 0.107(4) 0.047(3) -0.006(3) 0.012(3) 0.003(4)
C70 0.098(5) 0.125(5) 0.071(4) -0.052(4) 0.011(3) -0.017(4)
C71 0.116(5) 0.102(5) 0.086(5) -0.041(4) 0.010(4) -0.037(4)
C72 0.094(4) 0.064(3) 0.073(4) -0.015(3) 0.013(3) -0.022(3)
C73 0.042(3) 0.044(2) 0.048(3) -0.0041(19) 0.0008(19) 0.0010(19)
C74 0.090(4) 0.099(4) 0.060(3) -0.028(3) 0.016(3) -0.041(3)
C75 0.124(6) 0.124(5) 0.071(4) -0.043(3) 0.013(4) -0.053(4)
C76 0.070(4) 0.101(4) 0.093(5) -0.011(4) -0.009(3) -0.033(3)
C77 0.049(3) 0.063(3) 0.109(4) -0.002(3) 0.011(3) -0.002(3)
C78 0.046(3) 0.052(3) 0.075(3) -0.011(2) 0.005(2) 0.000(2)
C79 0.072(4) 0.069(3) 0.070(4) 0.018(3) -0.017(3) -0.009(3)
C80 0.117(6) 0.106(5) 0.071(5) 0.003(3) -0.012(4) -0.002(4)
C81 0.193(9) 0.153(7) 0.089(6) 0.029(5) 0.030(5) 0.024(6)
C84 0.113(6) 0.186(7) 0.080(5) 0.010(4) -0.017(4) -0.054(5)
C85 0.041(3) 0.079(3) 0.064(3) -0.002(2) 0.009(2) 0.005(2)
C86 0.055(3) 0.101(4) 0.078(4) 0.007(3) 0.025(3) 0.021(3)
C87 0.098(5) 0.121(5) 0.117(5) 0.024(4) 0.062(4) 0.059(4)
C88 0.138(6) 0.070(4) 0.131(5) 0.010(3) 0.079(5) 0.039(4)
C89 0.085(4) 0.063(3) 0.086(4) 0.013(3) 0.043(3) 0.021(3)
C90 0.059(4) 0.166(6) 0.139(6) 0.020(5) 0.043(4) 0.014(4)
C91 0.171(8) 0.144(6) 0.133(7) -0.023(5) 0.079(6) -0.080(6)
C92 0.221(12) 0.260(12) 0.195(11) -0.016(9) 0.068(9) -0.083(10)
C94 0.073(4) 0.053(3) 0.077(3) 0.011(2) 0.021(3) -0.005(3)
C95 0.101(5) 0.060(3) 0.089(4) 0.019(3) 0.023(3) -0.018(3)
C96 0.113(5) 0.090(4) 0.083(4) 0.013(3) 0.034(4) -0.044(4)
C97 0.070(4) 0.098(4) 0.087(4) 0.004(3) 0.027(3) -0.027(3)
C98 0.060(3) 0.067(3) 0.065(3) 0.007(2) 0.014(2) -0.006(3)
C99 0.206(9) 0.086(5) 0.158(7) 0.056(5) 0.068(6) 0.025(5)
C101 0.379(19) 0.196(13) 0.203(13) 0.055(10) -0.067(12) 0.028(12)
C102 0.42(2) 0.338(17) 0.151(10) 0.058(11) -0.003(12) 0.118(15)

loop_
_atom_type_symbol
_atom_type_description
_atom_type_scat_dispersion_real
_atom_type_scat_dispersion_imag
_atom_type_scat_source
C C 0.0033 0.0016 'International Tables Vol C Tables 4.2.6.8 and 6.1.1.4'
H H 0.0000 0.0000 'International Tables Vol C Tables 4.2.6.8 and 6.1.1.4'
N N 0.0061 0.0033 'International Tables Vol C Tables 4.2.6.8 and 6.1.1.4'
S S 0.1246 0.1234 'International Tables Vol C Tables 4.2.6.8 and 6.1.1.4'
Zn Zn 0.2839 1.4301 'International Tables Vol C Tables 4.2.6.8 and 6.1.1.4'

loop_
_geom_angle_atom_site_label_1
_geom_angle_atom_site_label_2
_geom_angle_atom_site_label_3
_geom_angle
S1 Zn1 S2 117.57(4)
S1 Zn1 S3 104.19(4)
S2 Zn1 S3 107.45(3)
S1 Zn1 S4 115.00(4)
S2 Zn1 S4 105.79(4)
S3 Zn1 S4 106.06(4)
S2 Zn2 S15 107.99(3)
S2 Zn2 S6 111.22(4)
S15 Zn2 S6 99.05(3)
S2 Zn2 S5 115.74(4)
S15 Zn2 S5 105.44(4)
S6 Zn2 S5 115.53(4)
S8 Zn3 S3 113.83(4)
S8 Zn3 S15 105.81(4)
S3 Zn3 S15 105.92(3)
S8 Zn3 S7 109.44(4)
S3 Zn3 S7 118.51(4)
S15 Zn3 S7 101.75(3)
S4 Zn4 S9 117.63(4)
S4 Zn4 S15 108.70(4)
S9 Zn4 S15 105.49(4)
S4 Zn4 S10 106.72(4)
S9 Zn4 S10 118.82(4)
S15 Zn4 S10 97.13(3)
S13 Zn5 S15 108.07(4)
S13 Zn5 S11 114.55(4)
S15 Zn5 S11 105.09(3)
S13 Zn5 S12 114.44(4)
S15 Zn5 S12 103.50(4)
S11 Zn5 S12 110.12(4)
S14 Zn6 S13 118.85(4)
S14 Zn6 S8 113.20(5)
S13 Zn6 S8 107.27(4)
S14 Zn6 S9 107.24(5)
S13 Zn6 S9 105.88(4)
S8 Zn6 S9 103.01(4)
N1 Zn7 S12 106.11(11)
N1 Zn7 S6 105.28(10)
S12 Zn7 S6 115.90(4)
N1 Zn7 S7 114.22(10)
S12 Zn7 S7 110.56(4)
S6 Zn7 S7 104.93(4)
N2 Zn8 S10 107.66(9)
N2 Zn8 S11 105.27(11)
S10 Zn8 S11 110.58(4)
N2 Zn8 S5 112.20(11)
S10 Zn8 S5 106.24(4)
S11 Zn8 S5 114.75(4)
C1 S1 Zn1 102.21(15)
C7 S2 Zn2 98.27(12)
C7 S2 Zn1 109.40(13)
Zn2 S2 Zn1 107.06(4)
C13 S3 Zn3 105.13(12)
C13 S3 Zn1 104.74(12)
Zn3 S3 Zn1 108.91(4)
C19 S4 Zn4 96.09(13)
C19 S4 Zn1 111.80(15)
Zn4 S4 Zn1 107.71(4)
C25 S5 Zn8 106.70(13)
C25 S5 Zn2 106.27(13)
Zn8 S5 Zn2 99.42(4)
C31 S6 Zn7 109.82(13)
C31 S6 Zn2 113.86(14)
Zn7 S6 Zn2 102.75(4)
C37 S7 Zn7 104.28(14)
C37 S7 Zn3 110.77(13)
Zn7 S7 Zn3 101.95(4)
C43 S8 Zn3 100.39(13)
C43 S8 Zn6 111.01(14)
Zn3 S8 Zn6 109.09(4)
C49 S9 Zn4 105.24(13)
C49 S9 Zn6 107.60(13)
Zn4 S9 Zn6 108.26(4)
C55 S10 Zn8 104.98(13)
C55 S10 Zn4 115.44(14)
Zn8 S10 Zn4 106.45(4)
C61 S11 Zn8 108.33(14)
C61 S11 Zn5 103.07(12)
Zn8 S11 Zn5 101.62(4)
C67 S12 Zn7 107.93(14)
C67 S12 Zn5 104.14(13)
Zn7 S12 Zn5 100.80(4)
C73 S13 Zn5 103.78(13)
C73 S13 Zn6 106.71(13)
Zn5 S13 Zn6 106.89(4)
C79 S14 Zn6 108.69(19)
Zn5 S15 Zn3 110.13(4)
Zn5 S15 Zn2 113.52(4)
Zn3 S15 Zn2 109.44(4)
Zn5 S15 Zn4 108.28(4)
Zn3 S15 Zn4 105.68(4)
Zn2 S15 Zn4 109.48(4)
C89 N1 C85 117.6(4)
C89 N1 Zn7 121.6(3)
C85 N1 Zn7 120.3(3)
C98 N2 C94 118.4(4)
C98 N2 Zn8 117.5(3)
C94 N2 Zn8 123.7(3)
C2 C1 C6 118.1(5)
C2 C1 S1 119.7(4)
C6 C1 S1 122.1(4)
C3 C2 C1 121.5(6)
C3 C2 H2A 119.3
C1 C2 H2A 119.3
C4 C3 C2 120.0(6)
C4 C3 H3A 120.0
C2 C3 H3A 120.0
C3 C4 C5 119.6(6)
C3 C4 H4A 120.2
C5 C4 H4A 120.2
C4 C5 C6 120.0(6)
C4 C5 H5A 120.0
C6 C5 H5A 120.0
C1 C6 C5 120.6(5)
C1 C6 H6A 119.7
C5 C6 H6A 119.7
C8 C7 C12 118.2(4)
C8 C7 S2 123.7(3)
C12 C7 S2 118.2(3)
C7 C8 C9 120.2(4)
C7 C8 H8A 119.9
C9 C8 H8A 119.9
C10 C9 C8 120.6(5)
C10 C9 H9A 119.7
C8 C9 H9A 119.7
C11 C10 C9 119.3(5)
C11 C10 H10A 120.4
C9 C10 H10A 120.4
C10 C11 C12 121.1(5)
C10 C11 H11A 119.5
C12 C11 H11A 119.5
C11 C12 C7 120.7(5)
C11 C12 H12A 119.7
C7 C12 H12A 119.7
C18 C13 C14 120.1(4)
C18 C13 S3 121.4(3)
C14 C13 S3 118.4(3)
C13 C14 C15 119.6(4)
C13 C14 H14A 120.2
C15 C14 H14A 120.2
C16 C15 C14 120.4(4)
C16 C15 H15A 119.8
C14 C15 H15A 119.8
C17 C16 C15 119.4(4)
C17 C16 H16A 120.3
C15 C16 H16A 120.3
C16 C17 C18 121.5(4)
C16 C17 H17A 119.2
C18 C17 H17A 119.2
C13 C18 C17 119.0(4)
C13 C18 H18A 120.5
C17 C18 H18A 120.5
C20 C19 C24 119.0(4)
C20 C19 S4 123.1(4)
C24 C19 S4 117.8(3)
C19 C20 C21 120.1(5)
C19 C20 H20A 120.0
C21 C20 H20A 120.0
C22 C21 C20 120.1(5)
C22 C21 H21A 119.9
C20 C21 H21A 119.9
C23 C22 C21 120.4(5)
C23 C22 H22A 119.8
C21 C22 H22A 119.8
C22 C23 C24 119.2(5)
C22 C23 H23A 120.4
C24 C23 H23A 120.4
C23 C24 C19 121.2(5)
C23 C24 H24A 119.4
C19 C24 H24A 119.4
C30 C25 C26 120.0(4)
C30 C25 S5 122.7(3)
C26 C25 S5 117.3(3)
C27 C26 C25 119.1(5)
C27 C26 H26A 120.5
C25 C26 H26A 120.5
C28 C27 C26 121.0(5)
C28 C27 H27A 119.5
C26 C27 H27A 119.5
C27 C28 C29 119.3(5)
C27 C28 H28A 120.4
C29 C28 H28A 120.4
C28 C29 C30 120.7(5)
C28 C29 H29A 119.6
C30 C29 H29A 119.6
C25 C30 C29 119.9(4)
C25 C30 H30A 120.1
C29 C30 H30A 120.1
C36 C31 C32 118.4(4)
C36 C31 S6 123.1(3)
C32 C31 S6 118.5(4)
C31 C32 C33 120.0(5)
C31 C32 H32A 120.0
C33 C32 H32A 120.0
C34 C33 C32 120.5(5)
C34 C33 H33A 119.7
C32 C33 H33A 119.7
C35 C34 C33 119.7(5)
C35 C34 H34A 120.1
C33 C34 H34A 120.1
C34 C35 C36 120.1(5)
C34 C35 H35A 119.9
C36 C35 H35A 119.9
C31 C36 C35 121.2(4)
C31 C36 H36A 119.4
C35 C36 H36A 119.4
C38 C37 C42 118.7(4)
C38 C37 S7 117.4(4)
C42 C37 S7 123.7(3)
C37 C38 C39 119.8(5)
C37 C38 H38A 120.1
C39 C38 H38A 120.1
C40 C39 C38 120.8(5)
C40 C39 H39A 119.6
C38 C39 H39A 119.6
C39 C40 C41 119.9(5)
C39 C40 H40A 120.1
C41 C40 H40A 120.1
C40 C41 C42 119.4(5)
C40 C41 H41A 120.3
C42 C41 H41A 120.3
C37 C42 C41 121.4(4)
C37 C42 H42A 119.3
C41 C42 H42A 119.3
C44 C43 C48 118.9(4)
C44 C43 S8 119.0(3)
C48 C43 S8 121.7(4)
C43 C44 C45 121.0(5)
C43 C44 H44A 119.5
C45 C44 H44A 119.5
C46 C45 C44 121.5(6)
C46 C45 H45A 119.2
C44 C45 H45A 119.2
C45 C46 C47 118.9(5)
C45 C46 H46A 120.5
C47 C46 H46A 120.5
C46 C47 C48 119.2(5)
C46 C47 H47A 120.4
C48 C47 H47A 120.4
C43 C48 C47 120.1(5)
C43 C48 H48A 120.0
C47 C48 H48A 120.0
C54 C49 C50 119.6(4)
C54 C49 S9 122.2(3)
C50 C49 S9 118.2(3)
C49 C50 C51 119.1(4)
C49 C50 H50A 120.4
C51 C50 H50A 120.4
C52 C51 C50 120.6(4)
C52 C51 H51A 119.7
C50 C51 H51A 119.7
C51 C52 C53 120.0(4)
C51 C52 H52A 120.0
C53 C52 H52A 120.0
C52 C53 C54 119.7(5)
C52 C53 H53A 120.2
C54 C53 H53A 120.2
C49 C54 C53 121.0(4)
C49 C54 H54A 119.5
C53 C54 H54A 119.5
C56 C55 C60 119.8(4)
C56 C55 S10 118.1(3)
C60 C55 S10 122.1(3)
C55 C56 C57 119.3(5)
C55 C56 H56A 120.3
C57 C56 H56A 120.3
C58 C57 C56 120.0(5)
C58 C57 H57A 120.0
C56 C57 H57A 120.0
C59 C58 C57 120.8(5)
C59 C58 H58A 119.6
C57 C58 H58A 119.6
C58 C59 C60 120.3(5)
C58 C59 H59A 119.9
C60 C59 H59A 119.9
C55 C60 C59 119.8(5)
C55 C60 H60A 120.1
C59 C60 H60A 120.1
C62 C61 C66 119.0(4)
C62 C61 S11 118.3(3)
C66 C61 S11 122.7(3)
C61 C62 C63 120.1(4)
C61 C62 H62A 120.0
C63 C62 H62A 120.0
C64 C63 C62 119.8(5)
C64 C63 H63A 120.1
C62 C63 H63A 120.1
C65 C64 C63 119.9(4)
C65 C64 H64A 120.0
C63 C64 H64A 120.0
C64 C65 C66 119.8(5)
C64 C65 H65A 120.1
C66 C65 H65A 120.1
C61 C66 C65 121.3(4)
C61 C66 H66A 119.3
C65 C66 H66A 119.3
C72 C67 C68 119.6(4)
C72 C67 S12 117.5(3)
C68 C67 S12 122.9(3)
C67 C68 C69 119.8(5)
C67 C68 H68A 120.1
C69 C68 H68A 120.1
C70 C69 C68 120.7(5)
C70 C69 H69A 119.7
C68 C69 H69A 119.7
C71 C70 C69 119.2(5)
C71 C70 H70A 120.4
C69 C70 H70A 120.4
C70 C71 C72 121.3(6)
C70 C71 H71A 119.4
C72 C71 H71A 119.4
C67 C72 C71 119.5(5)
C67 C72 H72A 120.3
C71 C72 H72A 120.3
C78 C73 C74 119.6(4)
C78 C73 S13 122.8(3)
C74 C73 S13 117.6(3)
C73 C74 C75 118.5(5)
C73 C74 H74A 120.8
C75 C74 H74A 120.8
C76 C75 C74 121.1(5)
C76 C75 H75A 119.4
C74 C75 H75A 119.4
C77 C76 C75 119.5(5)
C77 C76 H76A 120.2
C75 C76 H76A 120.2
C76 C77 C78 121.0(5)
C76 C77 H77A 119.5
C78 C77 H77A 119.5
C73 C78 C77 120.2(4)
C73 C78 H78A 119.9
C77 C78 H78A 119.9
C80 C79 C84 118.0(6)
C80 C79 S14 124.2(5)
C84 C79 S14 117.7(5)
C79 C80 C81 123.6(7)
C79 C80 H80A 118.2
C81 C80 H80A 118.2
C82 C81 C80 112.2(7)
C82 C81 H81A 123.9
C80 C81 H81A 123.9
C83 C82 C81 128.7(10)
C83 C82 H82A 115.7
C81 C82 H82A 115.7
C82 C83 C84 117.4(10)
C82 C83 H83A 121.3
C84 C83 H83A 121.3
C79 C84 C83 120.1(7)
C79 C84 H84A 119.9
C83 C84 H84A 119.9
N1 C85 C86 124.7(5)
N1 C85 H85A 117.6
C86 C85 H85A 117.6
C87 C86 C85 116.0(5)
C87 C86 C90 123.7(5)
C85 C86 C90 120.3(5)
C86 C87 C88 121.1(5)
C86 C87 H87A 119.4
C88 C87 H87A 119.4
C89 C88 C87 117.9(5)
C89 C88 H88A 121.0
C87 C88 H88A 121.0
N1 C89 C88 122.5(5)
N1 C89 H89A 118.7
C88 C89 H89A 118.7
C86 C90 C91 111.1(5)
C86 C90 H90A 109.4
C91 C90 H90A 109.4
C86 C90 H90B 109.4
C91 C90 H90B 109.4
H90A C90 H90B 108.0
C90 C91 C92 109.8(7)
C90 C91 H91A 109.7
C92 C91 H91A 109.7
C90 C91 H91B 109.7
C92 C91 H91B 109.7
H91A C91 H91B 108.2
C93 C92 C91 109.2(10)
C93 C92 H92A 109.8
C91 C92 H92A 109.8
C93 C92 H92B 109.8
C91 C92 H92B 109.8
H92A C92 H92B 108.3
C92 C93 H93A 109.5
C92 C93 H93B 109.5
H93A C93 H93B 109.5
C92 C93 H93C 109.5
H93A C93 H93C 109.5
H93B C93 H93C 109.5
N2 C94 C95 124.6(5)
N2 C94 H94A 117.7
C95 C94 H94A 117.7
C94 C95 C96 115.4(5)
C94 C95 C99 120.2(6)
C96 C95 C99 124.3(5)
C95 C96 C97 121.7(5)
C95 C96 H96A 119.1
C97 C96 H96A 119.1
C98 C97 C96 117.7(5)
C98 C97 H97A 121.1
C96 C97 H97A 121.1
N2 C98 C97 122.1(5)
N2 C98 H98A 119.0
C97 C98 H98A 119.0
C100 C99 C95 116.2(8)
C100 C99 H99A 108.2
C95 C99 H99A 108.2
C100 C99 H99B 108.2
C95 C99 H99B 108.2
H99A C99 H99B 107.4
C101 C100 C99 122.3(13)
C101 C100 H10B 106.8
C99 C100 H10B 106.8
C101 C100 H10C 106.8
C99 C100 H10C 106.8
H10B C100 H10C 106.6
C100 C101 C102 121.9(13)
C100 C101 H10G 106.8
C102 C101 H10G 106.8
C100 C101 H10H 106.8
C102 C101 H10H 106.8
H10G C101 H10H 106.7
C101 C102 H10D 109.5
C101 C102 H10E 109.5
H10D C102 H10E 109.5
C101 C102 H10F 109.5
H10D C102 H10F 109.5
H10E C102 H10F 109.5

loop_
_geom_bond_atom_site_label_1
_geom_bond_atom_site_label_2
_geom_bond_distance
Zn1 S1 2.2688(12)
Zn1 S2 2.3851(10)
Zn1 S3 2.4032(10)
Zn1 S4 2.4089(11)
Zn2 S2 2.3252(10)
Zn2 S15 2.3419(10)
Zn2 S6 2.3596(10)
Zn2 S5 2.3726(10)
Zn3 S8 2.3319(10)
Zn3 S3 2.3349(10)
Zn3 S15 2.3396(9)
Zn3 S7 2.3806(10)
Zn4 S4 2.3312(10)
Zn4 S9 2.3318(11)
Zn4 S15 2.3506(9)
Zn4 S10 2.3609(10)
Zn5 S13 2.3274(11)
Zn5 S15 2.3311(10)
Zn5 S11 2.3494(10)
Zn5 S12 2.3607(10)
Zn6 S14 2.2516(13)
Zn6 S13 2.3649(10)
Zn6 S8 2.4016(11)
Zn6 S9 2.4262(10)
Zn7 N1 2.054(3)
Zn7 S12 2.3403(11)
Zn7 S6 2.3501(11)
Zn7 S7 2.3529(10)
Zn8 N2 2.050(3)
Zn8 S10 2.3300(10)
Zn8 S11 2.3383(11)
Zn8 S5 2.3576(11)
S1 C1 1.767(5)
S2 C7 1.787(4)
S3 C13 1.796(4)
S4 C19 1.793(4)
S5 C25 1.794(4)
S6 C31 1.784(4)
S7 C37 1.786(4)
S8 C43 1.775(4)
S9 C49 1.800(4)
S10 C55 1.780(4)
S11 C61 1.793(4)
S12 C67 1.793(4)
S13 C73 1.791(4)
S14 C79 1.734(5)
N1 C89 1.327(5)
N1 C85 1.332(5)
N2 C98 1.324(5)
N2 C94 1.333(5)
C1 C2 1.379(6)
C1 C6 1.380(6)
C2 C3 1.371(7)
C2 H2A 0.9500
C3 C4 1.373(8)
C3 H3A 0.9500
C4 C5 1.373(8)
C4 H4A 0.9500
C5 C6 1.388(7)
C5 H5A 0.9500
C6 H6A 0.9500
C7 C8 1.369(5)
C7 C12 1.375(5)
C8 C9 1.392(6)
C8 H8A 0.9500
C9 C10 1.357(6)
C9 H9A 0.9500
C10 C11 1.344(6)
C10 H10A 0.9500
C11 C12 1.376(6)
C11 H11A 0.9500
C12 H12A 0.9500
C13 C18 1.376(5)
C13 C14 1.377(5)
C14 C15 1.392(6)
C14 H14A 0.9500
C15 C16 1.374(6)
C15 H15A 0.9500
C16 C17 1.353(6)
C16 H16A 0.9500
C17 C18 1.392(5)
C17 H17A 0.9500
C18 H18A 0.9500
C19 C20 1.356(6)
C19 C24 1.377(6)
C20 C21 1.387(6)
C20 H20A 0.9500
C21 C22 1.366(7)
C21 H21A 0.9500
C22 C23 1.356(7)
C22 H22A 0.9500
C23 C24 1.377(6)
C23 H23A 0.9500
C24 H24A 0.9500
C25 C30 1.368(5)
C25 C26 1.392(5)
C26 C27 1.385(6)
C26 H26A 0.9500
C27 C28 1.369(7)
C27 H27A 0.9500
C28 C29 1.374(7)
C28 H28A 0.9500
C29 C30 1.385(6)
C29 H29A 0.9500
C30 H30A 0.9500
C31 C36 1.355(5)
C31 C32 1.374(5)
C32 C33 1.391(6)
C32 H32A 0.9500
C33 C34 1.355(7)
C33 H33A 0.9500
C34 C35 1.343(7)
C34 H34A 0.9500
C35 C36 1.390(6)
C35 H35A 0.9500
C36 H36A 0.9500
C37 C38 1.361(6)
C37 C42 1.366(6)
C38 C39 1.397(7)
C38 H38A 0.9500
C39 C40 1.346(7)
C39 H39A 0.9500
C40 C41 1.362(7)
C40 H40A 0.9500
C41 C42 1.381(6)
C41 H41A 0.9500
C42 H42A 0.9500
C43 C44 1.328(6)
C43 C48 1.338(6)
C44 C45 1.405(7)
C44 H44A 0.9500
C45 C46 1.291(7)
C45 H45A 0.9500
C46 C47 1.378(7)
C46 H46A 0.9500
C47 C48 1.422(6)
C47 H47A 0.9500
C48 H48A 0.9500
C49 C54 1.360(5)
C49 C50 1.381(5)
C50 C51 1.397(6)
C50 H50A 0.9500
C51 C52 1.360(6)
C51 H51A 0.9500
C52 C53 1.366(6)
C52 H52A 0.9500
C53 C54 1.386(5)
C53 H53A 0.9500
C54 H54A 0.9500
C55 C56 1.374(5)
C55 C60 1.372(6)
C56 C57 1.394(6)
C56 H56A 0.9500
C57 C58 1.358(8)
C57 H57A 0.9500
C58 C59 1.342(7)
C58 H58A 0.9500
C59 C60 1.388(6)
C59 H59A 0.9500
C60 H60A 0.9500
C61 C62 1.369(6)
C61 C66 1.369(5)
C62 C63 1.394(6)
C62 H62A 0.9500
C63 C64 1.377(6)
C63 H63A 0.9500
C64 C65 1.359(6)
C64 H64A 0.9500
C65 C66 1.377(5)
C65 H65A 0.9500
C66 H66A 0.9500
C67 C72 1.370(6)
C67 C68 1.372(5)
C68 C69 1.386(6)
C68 H68A 0.9500
C69 C70 1.360(7)
C69 H69A 0.9500
C70 C71 1.355(7)
C70 H70A 0.9500
C71 C72 1.383(7)
C71 H71A 0.9500
C72 H72A 0.9500
C73 C78 1.372(5)
C73 C74 1.372(5)
C74 C75 1.405(7)
C74 H74A 0.9500
C75 C76 1.350(7)
C75 H75A 0.9500
C76 C77 1.345(6)
C76 H76A 0.9500
C77 C78 1.373(6)
C77 H77A 0.9500
C78 H78A 0.9500
C79 C80 1.361(7)
C79 C84 1.375(7)
C80 C81 1.460(8)
C80 H80A 0.9500
C81 C82 1.348(10)
C81 H81A 0.9500
C82 C83 1.304(9)
C82 H82A 0.9500
C83 C84 1.433(9)
C83 H83A 0.9500
C84 H84A 0.9500
C85 C86 1.371(6)
C85 H85A 0.9500
C86 C87 1.365(7)
C86 C90 1.489(7)
C87 C88 1.381(7)
C87 H87A 0.9500
C88 C89 1.370(6)
C88 H88A 0.9500
C89 H89A 0.9500
C90 C91 1.488(8)
C90 H90A 0.9900
C90 H90B 0.9900
C91 C92 1.529(9)
C91 H91A 0.9900
C91 H91B 0.9900
C92 C93 1.366(12)
C92 H92A 0.9900
C92 H92B 0.9900
C93 H93A 0.9800
C93 H93B 0.9800
C93 H93C 0.9800
C94 C95 1.370(6)
C94 H94A 0.9500
C95 C96 1.376(7)
C95 C99 1.534(8)
C96 C97 1.376(7)
C96 H96A 0.9500
C97 C98 1.375(6)
C97 H97A 0.9500
C98 H98A 0.9500
C99 C100 1.447(12)
C99 H99A 0.9900
C99 H99B 0.9900
C100 C101 1.272(11)
C100 H10B 0.9900
C100 H10C 0.9900
C101 C102 1.444(12)
C101 H10G 0.9900
C101 H10H 0.9900
C102 H10D 0.9800
C102 H10E 0.9800
C102 H10F 0.9800
